data_4323890
loop_
_publ_author_name
'Jae-Hak Kim'
'Eunkee Hong'
'Jinkwon Kim'
'Youngkyu Do'

_publ_section_title
;
 Oxidation of Tricarbonylmolybdacarborane. 1. First Examples of
 Oxomolybda(VI)carboranes
;
_journal_name_full 'Inorganic Chemistry'
_journal_page_first 5112
_journal_page_last 5113
_journal_paper_doi 10.1021/ic960223j
_journal_volume 35
_journal_year 1996
_chemical_formula_analytical 'C10 H35 B9 Mo1 N2 O3'
_chemical_formula_moiety 'C10 H35 B9 Mo1 N2 O3'
_chemical_formula_structural 'C10 H35 B9 Mo1 N2 O3'
_chemical_formula_sum 'C10 H35 B9 Mo N2 O3'
_chemical_formula_weight 424.63
_chemical_name_systematic
; 
 ? 
;
_space_group_IT_number 33
_symmetry_cell_setting orthorhombic
_symmetry_space_group_name_Hall 'P 2c -2n'
_symmetry_space_group_name_H-M 'P n a 21'
_atom_sites_solution_hydrogens geom
_atom_sites_solution_primary direct
_atom_sites_solution_secondary difmap
_audit_creation_method SHELXL
_cell_angle_alpha 90.00
_cell_angle_beta 90.00
_cell_angle_gamma 90.00
_cell_formula_units_Z 8
_cell_length_a 20.104(2)
_cell_length_b 7.0278(5)
_cell_length_c 30.648(3)
_cell_measurement_reflns_used 25
_cell_measurement_temperature 293(2)
_cell_measurement_theta_max 15.41
_cell_measurement_theta_min 9.55
_cell_volume 4330.2(7)
_computing_structure_refinement 'SHELXL-93 (Sheldrick, 1993)'
_computing_structure_solution 'SHELXS-86 (Sheldrick, 1990)'
_diffrn_ambient_temperature 293(2)
_diffrn_radiation_monochromator graphite
_diffrn_radiation_source 'fine-focus sealed tube'
_diffrn_radiation_type MoK\a
_diffrn_radiation_wavelength 0.71073
_diffrn_reflns_av_R_equivalents 0.0000
_diffrn_reflns_av_sigmaI/netI 0.0980
_diffrn_reflns_limit_h_max 32
_diffrn_reflns_limit_h_min 0
_diffrn_reflns_limit_k_max 9
_diffrn_reflns_limit_k_min 0
_diffrn_reflns_limit_l_max 49
_diffrn_reflns_limit_l_min 0
_diffrn_reflns_number 6049
_diffrn_reflns_theta_max 34.95
_diffrn_reflns_theta_min 2.13
_diffrn_standards_decay_% 0
_diffrn_standards_interval_count 200
_diffrn_standards_interval_time 7200
_exptl_absorpt_coefficient_mu 0.616
_exptl_absorpt_correction_T_max 0.9905
_exptl_absorpt_correction_T_min 0.8449
_exptl_absorpt_correction_type psi-scan
_exptl_crystal_colour colorless
_exptl_crystal_density_diffrn 1.303
_exptl_crystal_F_000 1760
_exptl_crystal_size_max 0.4
_exptl_crystal_size_mid 0.2
_exptl_crystal_size_min 0.1
_refine_diff_density_max 2.351
_refine_diff_density_min -0.682
_refine_diff_density_rms 0.135
_refine_ls_abs_structure_details 'Flack H D (1983), Acta Cryst. A39, 876-881'
_refine_ls_abs_structure_Flack -0.08(13)
_refine_ls_extinction_method none
_refine_ls_goodness_of_fit_all 1.131
_refine_ls_goodness_of_fit_obs 1.427
_refine_ls_matrix_type full
_refine_ls_number_parameters 436
_refine_ls_number_reflns 6049
_refine_ls_number_restraints 1
_refine_ls_restrained_S_all 1.131
_refine_ls_restrained_S_obs 1.427
_refine_ls_R_factor_all 0.1692
_refine_ls_R_factor_obs 0.0881
_refine_ls_shift/esd_max 3.215
_refine_ls_shift/esd_mean 0.182
_refine_ls_structure_factor_coef Fsqd
_refine_ls_weighting_details 'w=1/[\s^2^(Fo^2^)+(0.0906P)^2^+0.0000P] where P=(Fo^2^+2Fc^2^)/3'
_refine_ls_weighting_scheme calc
_refine_ls_wR_factor_all 0.2150
_refine_ls_wR_factor_obs 0.1858
_reflns_number_observed 3029
_reflns_number_total 6049
_reflns_observed_criterion >2sigma(I)
_cod_data_source_file ic960223j_2.cif
_cod_data_source_block cbmoo3
_cod_depositor_comments
;
The following automatic conversions were performed:

'_refine_ls_weighting_scheme' value 'calc
w=1/[\s^2^(Fo^2^)+(0.0906P)^2^+0.0000P] where P=(Fo^2^+2Fc^2^)/3' was
changed to 'calc'. New tag '_refine_ls_weighting_details' was
created. The value of the new tag was set to
'w=1/[\s^2^(Fo^2^)+(0.0906P)^2^+0.0000P] where P=(Fo^2^+2Fc^2^)/3'.

Automatic conversion script
Id: cif_fix_values 3143 2015-03-26 13:38:13Z robertas 
;
_cod_original_cell_volume 4330.1(7)
_cod_original_formula_sum 'C10 H35 B9 Mo1 N2 O3'
_cod_database_code 4323890

loop_
_symmetry_equiv_pos_as_xyz
'x, y, z'
'-x, -y, z+1/2'
'x+1/2, -y+1/2, z'
'-x+1/2, y+1/2, z+1/2'

loop_
_atom_site_aniso_label
_atom_site_aniso_U_11
_atom_site_aniso_U_22
_atom_site_aniso_U_33
_atom_site_aniso_U_23
_atom_site_aniso_U_13
_atom_site_aniso_U_12
Mo 0.0435(9) 0.0559(9) 0.0395(10) -0.0055(14) 0.0030(7) -0.0029(6)
Mo' 0.0482(10) 0.0493(7) 0.0381(10) -0.0032(13) 0.0093(7) 0.0081(6)
O1 0.102(9) 0.051(6) 0.050(7) 0.000(6) 0.013(6) 0.023(5)
O2 0.036(6) 0.145(9) 0.057(8) -0.010(9) 0.028(5) -0.016(7)
O3 0.050(7) 0.067(11) 0.036(9) -0.003(4) 0.012(6) -0.004(5)
O1' 0.106(10) 0.053(6) 0.125(13) -0.026(9) 0.013(8) 0.008(6)
O2' 0.043(7) 0.129(9) 0.108(13) -0.052(11) 0.008(8) -0.008(8)
O3' 0.119(13) 0.068(12) 0.039(10) -0.001(5) -0.007(10) 0.011(6)
B1 0.031(9) 0.091(16) 0.053(13) 0.010(10) -0.013(8) -0.020(9)
B2 0.021(7) 0.080(16) 0.044(12) 0.000(8) 0.010(7) -0.009(7)
B3 0.082(16) 0.048(11) 0.074(15) -0.023(10) -0.024(11) 0.013(10)
B4 0.069(14) 0.089(21) 0.068(15) 0.002(10) 0.051(13) 0.001(10)
B5 0.067(13) 0.053(11) 0.056(12) -0.001(9) 0.000(10) -0.012(9)
B6 0.072(14) 0.059(12) 0.058(12) -0.017(9) 0.039(10) -0.010(10)
C8 0.022(6) 0.036(7) 0.056(9) 0.000(6) 0.002(6) -0.019(5)
B9 0.017(6) 0.040(8) 0.054(11) 0.002(7) -0.022(6) 0.002(5)
B10 0.017(5) 0.062(9) 0.027(6) -0.006(6) 0.014(5) 0.004(6)
B1' 0.045(10) 0.056(12) 0.045(10) -0.020(8) 0.038(8) 0.005(8)
B2' 0.059(15) 0.116(26) 0.047(13) 0.004(10) -0.031(11) -0.030(12)
B3' 0.033(8) 0.044(10) 0.043(10) -0.001(7) 0.009(7) -0.025(7)
B4' 0.032(7) 0.034(8) 0.020(5) 0.007(5) -0.013(6) -0.006(5)
B5' 0.015(6) 0.044(9) 0.040(8) 0.002(7) -0.003(5) 0.018(6)
B6' 0.060(12) 0.042(10) 0.063(12) 0.011(8) -0.028(9) -0.012(9)
C8' 0.075(13) 0.105(15) 0.044(10) -0.028(10) -0.018(9) 0.049(11)
B9' 0.080(14) 0.053(9) 0.033(9) -0.013(8) 0.029(8) -0.026(10)
B10' 0.107(17) 0.040(9) 0.073(12) -0.038(8) -0.060(12) 0.032(9)
B11' 0.047(11) 0.081(16) 0.082(17) -0.020(10) -0.012(9) 0.010(8)
N1 0.047(9) 0.056(9) 0.045(9) 0.011(6) -0.026(7) -0.005(6)
N2 0.042(8) 0.051(9) 0.057(10) 0.008(6) -0.029(7) -0.001(5)
N3 0.062(11) 0.083(13) 0.022(7) -0.007(6) 0.006(7) -0.005(7)
N4 0.030(7) 0.032(9) 0.053(10) -0.003(5) 0.001(6) 0.004(4)
C11 0.050(13) 0.152(25) 0.195(35) -0.084(19) 0.064(17) 0.002(12)
C12 0.159(27) 0.243(33) 0.208(33) -0.199(30) 0.104(24) -0.152(27)
C13 0.258(41) 0.277(42) 0.046(14) 0.005(17) 0.038(18) -0.126(29)
C14 0.126(18) 0.058(12) 0.193(25) 0.018(15) 0.002(18) 0.050(12)
C21 0.077(14) 0.188(26) 0.085(15) 0.024(15) 0.048(12) 0.003(15)
C22 0.089(13) 0.111(16) 0.044(11) -0.023(8) -0.032(9) 0.017(10)
C23 0.121(22) 0.143(20) 0.078(14) 0.008(14) 0.015(14) 0.069(16)
C24 0.107(18) 0.085(16) 0.264(33) -0.039(19) 0.091(21) -0.034(14)
C31 0.057(10) 0.046(10) 0.083(14) 0.014(9) -0.020(9) -0.016(8)
C32 0.060(11) 0.051(11) 0.091(15) -0.002(9) 0.011(10) 0.011(8)
C33 0.034(8) 0.168(22) 0.069(14) -0.013(13) -0.011(8) -0.039(11)
C34 0.028(6) 0.087(11) 0.035(7) 0.018(8) 0.009(6) 0.019(7)
C41 0.076(14) 0.069(12) 0.077(14) -0.003(10) -0.039(11) -0.012(10)
C42 0.045(9) 0.055(11) 0.080(12) -0.006(9) -0.006(8) 0.018(7)
C43 0.064(12) 0.099(14) 0.034(8) 0.019(8) 0.019(8) 0.024(9)
C44 0.054(10) 0.065(11) 0.037(8) 0.011(7) -0.018(7) 0.005(8)

loop_
_atom_site_label
_atom_site_type_symbol
_atom_site_fract_x
_atom_site_fract_y
_atom_site_fract_z
_atom_site_U_iso_or_equiv
_atom_site_thermal_displace_type
_atom_site_occupancy
_atom_site_calc_flag
_atom_site_refinement_flags
_atom_site_disorder_group
Mo Mo 0.04411(8) 0.7265(2) 0.43586(3) 0.0463(5) Uani 1 d . .
Mo' Mo 0.70711(9) 0.2758(2) 0.25310(3) 0.0452(5) Uani 1 d . .
O1 O 0.0514(5) 0.4799(13) 0.4437(5) 0.068(3) Uani 1 d . .
O2 O 0.1240(5) 0.8086(20) 0.4447(5) 0.079(4) Uani 1 d . .
O3 O 0.0273(7) 0.7602(13) 0.3814(6) 0.051(4) Uani 1 d . .
O1' O 0.7036(6) 0.5274(15) 0.2463(7) 0.094(5) Uani 1 d . .
O2' O 0.6310(6) 0.1917(20) 0.2438(6) 0.093(5) Uani 1 d . .
O3' O 0.7274(11) 0.2416(14) 0.3067(6) 0.075(6) Uani 1 d . .
B1 B -0.1331(10) 0.8718(34) 0.5404(7) 0.058(6) Uani 1 d . .
B2 B -0.1520(9) 0.7303(27) 0.4945(8) 0.048(6) Uani 1 d . .
B3 B -0.1219(12) 0.5980(31) 0.5389(8) 0.068(7) Uani 1 d . .
B4 B -0.0567(15) 0.7501(27) 0.5632(9) 0.075(10) Uani 1 d . .
B5 B -0.0422(10) 0.9524(31) 0.5270(8) 0.059(6) Uani 1 d . .
B6 B -0.1077(11) 0.9487(32) 0.4870(7) 0.063(6) Uani 1 d . .
C7 C -0.0886(9) 0.5674(29) 0.4879(6) 0.058(5) Uiso 1 d . .
C8 C -0.0356(6) 0.5815(19) 0.5239(5) 0.038(3) Uani 1 d . .
B9 B 0.0079(7) 0.7718(21) 0.5174(7) 0.037(4) Uani 1 d . .
B10 B -0.0246(6) 0.9074(21) 0.4751(4) 0.035(3) Uani 1 d . .
B11 B -0.0869(9) 0.7497(15) 0.4540(6) 0.025(4) Uiso 1 d . .
B1' B 0.8744(9) 0.1231(29) 0.1508(6) 0.049(6) Uani 1 d . .
B2' B 0.9032(14) 0.2547(30) 0.1971(10) 0.074(10) Uani 1 d . .
B3' B 0.8695(8) 0.3641(27) 0.1502(6) 0.040(5) Uani 1 d . .
B4' B 0.8036(8) 0.2284(21) 0.1307(5) 0.029(4) Uani 1 d . .
B5' B 0.8036(7) 0.0170(22) 0.1635(5) 0.033(4) Uani 1 d . .
B6' B 0.8622(10) 0.0468(26) 0.2059(7) 0.055(5) Uani 1 d . .
C7' C 0.8425(9) 0.4274(28) 0.2044(6) 0.057(5) Uiso 1 d . .
C8' C 0.7892(9) 0.3977(29) 0.1650(6) 0.075(7) Uani 1 d . .
B9' B 0.7442(11) 0.2028(30) 0.1704(6) 0.055(5) Uani 1 d . .
B10' B 0.7772(11) 0.0811(23) 0.2188(7) 0.073(7) Uani 1 d . .
B11' B 0.8396(15) 0.2525(26) 0.2381(12) 0.070(9) Uani 1 d . .
N1 N 0.0745(8) 0.7705(17) 0.1699(6) 0.049(5) Uani 1 d . .
N2 N 0.3193(8) 0.7672(16) 0.0194(6) 0.050(5) Uani 1 d . .
N3 N 0.2441(10) 0.7325(20) 0.3550(6) 0.056(5) Uani 1 d . .
N4 N 0.5035(8) 0.2610(13) 0.3330(7) 0.038(4) Uani 1 d . .
C11 C 0.1403(12) 0.7418(33) 0.1515(12) 0.132(15) Uani 1 d . .
H11A H 0.1405 0.7822 0.1216 0.198 Uiso 1 calc . .
H11B H 0.1518 0.6094 0.1530 0.198 Uiso 1 calc . .
H11C H 0.1722 0.8149 0.1677 0.198 Uiso 1 calc . .
C12 C 0.0299(15) 0.6459(53) 0.1493(11) 0.203(21) Uani 1 d . .
H12A H 0.0304 0.6685 0.1185 0.305 Uiso 1 calc . .
H12B H -0.0141 0.6670 0.1605 0.305 Uiso 1 calc . .
H12C H 0.0429 0.5168 0.1550 0.305 Uiso 1 calc . .
C13 C 0.0673(24) 0.7199(46) 0.2113(10) 0.194(19) Uani 1 d . .
H13A H 0.0956 0.7971 0.2293 0.291 Uiso 1 calc . .
H13B H 0.0794 0.5885 0.2147 0.291 Uiso 1 calc . .
H13C H 0.0219 0.7374 0.2200 0.291 Uiso 1 calc . .
C14 C 0.0631(12) 0.9738(28) 0.1661(9) 0.126(9) Uani 1 d . .
H14A H 0.0679 1.0115 0.1362 0.189 Uiso 1 calc . .
H14B H 0.0950 1.0409 0.1836 0.189 Uiso 1 calc . .
H14C H 0.0190 1.0034 0.1760 0.189 Uiso 1 calc . .
C21 C 0.2685(13) 0.7148(36) 0.0482(8) 0.116(10) Uani 1 d . .
H21A H 0.2269 0.7653 0.0380 0.175 Uiso 1 calc . .
H21B H 0.2779 0.7647 0.0767 0.175 Uiso 1 calc . .
H21C H 0.2657 0.5786 0.0497 0.175 Uiso 1 calc . .
C22 C 0.3097(13) 0.7358(24) -0.0325(7) 0.081(7) Uani 1 d . .
H22A H 0.3488 0.7784 -0.0476 0.122 Uiso 1 calc . .
H22B H 0.2719 0.8072 -0.0424 0.122 Uiso 1 calc . .
H22C H 0.3028 0.6031 -0.0384 0.122 Uiso 1 calc . .
C23 C 0.3915(16) 0.7108(35) 0.0246(9) 0.114(10) Uani 1 d . .
H23A H 0.4172 0.7646 0.0013 0.171 Uiso 1 calc . .
H23B H 0.3952 0.5747 0.0239 0.171 Uiso 1 calc . .
H23C H 0.4079 0.7574 0.0521 0.171 Uiso 1 calc . .
C24 C 0.3159(12) 0.9863(33) 0.0200(11) 0.152(12) Uani 1 d . .
H24A H 0.3494 1.0373 0.0010 0.227 Uiso 1 calc . .
H24B H 0.3234 1.0313 0.0492 0.227 Uiso 1 calc . .
H24C H 0.2728 1.0269 0.0103 0.227 Uiso 1 calc . .
C31 C 0.2416(9) 0.9186(28) 0.3782(7) 0.062(6) Uani 1 d . .
H31A H 0.2819 0.9362 0.3945 0.093 Uiso 1 calc . .
H31B H 0.2043 0.9199 0.3978 0.093 Uiso 1 calc . .
H31C H 0.2370 1.0195 0.3574 0.093 Uiso 1 calc . .
C32 C 0.2411(9) 0.5735(30) 0.3856(7) 0.067(6) Uani 1 d . .
H32A H 0.2810 0.5707 0.4028 0.101 Uiso 1 calc . .
H32B H 0.2369 0.4564 0.3697 0.101 Uiso 1 calc . .
H32C H 0.2033 0.5890 0.4045 0.101 Uiso 1 calc . .
C33 C 0.2981(10) 0.7181(31) 0.3210(9) 0.090(8) Uani 1 d . .
H33A H 0.3408 0.7258 0.3350 0.135 Uiso 1 calc . .
H33B H 0.2936 0.8205 0.3005 0.135 Uiso 1 calc . .
H33C H 0.2944 0.5988 0.3060 0.135 Uiso 1 calc . .
C34 C 0.1832(8) 0.7197(23) 0.3323(6) 0.050(4) Uani 1 d . .
H34A H 0.1807 0.8196 0.3110 0.075 Uiso 1 calc . .
H34B H 0.1470 0.7323 0.3526 0.075 Uiso 1 calc . .
H34C H 0.1803 0.5986 0.3179 0.075 Uiso 1 calc . .
C41 C 0.5734(12) 0.2770(25) 0.3599(9) 0.074(7) Uani 1 d . .
H41A H 0.5755 0.3978 0.3745 0.111 Uiso 1 calc . .
H41B H 0.6100 0.2659 0.3400 0.111 Uiso 1 calc . .
H41C H 0.5758 0.1766 0.3811 0.111 Uiso 1 calc . .
C42 C 0.4953(8) 0.0813(29) 0.3091(7) 0.060(5) Uani 1 d . .
H42A H 0.5009 -0.0236 0.3288 0.090 Uiso 1 calc . .
H42B H 0.5280 0.0736 0.2864 0.090 Uiso 1 calc . .
H42C H 0.4516 0.0763 0.2966 0.090 Uiso 1 calc . .
C43 C 0.4435(11) 0.2730(24) 0.3643(7) 0.066(6) Uani 1 d . .
H43A H 0.4462 0.3884 0.3810 0.099 Uiso 1 calc . .
H43B H 0.4440 0.1657 0.3837 0.099 Uiso 1 calc . .
H43C H 0.4030 0.2724 0.3477 0.099 Uiso 1 calc . .
C44 C 0.4946(8) 0.4200(29) 0.3020(6) 0.052(5) Uani 1 d . .
H44A H 0.5001 0.5387 0.3171 0.078 Uiso 1 calc . .
H44B H 0.4509 0.4142 0.2896 0.078 Uiso 1 calc . .
H44C H 0.5273 0.4106 0.2792 0.078 Uiso 1 calc . .

loop_
_atom_type_symbol
_atom_type_description
_atom_type_scat_dispersion_real
_atom_type_scat_dispersion_imag
_atom_type_scat_source
C C 0.0033 0.0016 'International Tables Vol C Tables 4.2.6.8 and 6.1.1.4'
H H 0.0000 0.0000 'International Tables Vol C Tables 4.2.6.8 and 6.1.1.4'
B B 0.0013 0.0007 'International Tables Vol C Tables 4.2.6.8 and 6.1.1.4'
N N 0.0061 0.0033 'International Tables Vol C Tables 4.2.6.8 and 6.1.1.4'
O O 0.0106 0.0060 'International Tables Vol C Tables 4.2.6.8 and 6.1.1.4'
Mo Mo -1.6832 0.6857 'International Tables Vol C Tables 4.2.6.8 and 6.1.1.4'

loop_
_geom_angle_atom_site_label_1
_geom_angle_atom_site_label_2
_geom_angle_atom_site_label_3
_geom_angle
_geom_angle_site_symmetry_1
_geom_angle_site_symmetry_3
_geom_angle_publ_flag
O3 Mo O2 106.8(7) . . ?
O3 Mo O1 106.6(6) . . ?
O2 Mo O1 103.4(6) . . ?
O3 Mo B10 108.9(6) . . ?
O2 Mo B10 107.5(5) . . ?
O1 Mo B10 122.7(6) . . ?
O3 Mo B9 148.6(5) . . ?
O2 Mo B9 93.9(5) . . ?
O1 Mo B9 90.7(6) . . ?
B10 Mo B9 40.9(5) . . ?
O2' Mo' O3' 109.5(10) . . ?
O2' Mo' O1' 107.2(7) . . ?
O3' Mo' O1' 105.1(8) . . ?
O2' Mo' B10' 106.4(7) . . ?
O3' Mo' B10' 102.5(8) . . ?
O1' Mo' B10' 125.4(8) . . ?
B2 B1 B6 60.3(12) . . ?
B2 B1 B4 102.4(16) . . ?
B6 B1 B4 104.0(15) . . ?
B2 B1 B5 101.3(14) . . ?
B6 B1 B5 57.0(12) . . ?
B4 B1 B5 56.7(11) . . ?
B2 B1 B3 56.4(11) . . ?
B6 B1 B3 104.1(14) . . ?
B4 B1 B3 57.7(11) . . ?
B5 B1 B3 100.0(12) . . ?
C7 B2 B3 59.0(12) . . ?
C7 B2 B1 108.0(15) . . ?
B3 B2 B1 66.8(15) . . ?
C7 B2 B6 100.7(14) . . ?
B3 B2 B6 112.5(16) . . ?
B1 B2 B6 60.8(12) . . ?
C7 B2 B11 55.6(9) . . ?
B3 B2 B11 108.8(14) . . ?
B1 B2 B11 110.4(13) . . ?
B6 B2 B11 59.1(9) . . ?
C7 B3 B2 59.6(11) . . ?
C7 B3 C8 51.9(10) . . ?
B2 B3 C8 99.7(15) . . ?
C7 B3 B4 99.4(16) . . ?
B2 B3 B4 104.5(16) . . ?
C8 B3 B4 57.1(11) . . ?
C7 B3 B1 101.0(14) . . ?
B2 B3 B1 56.8(11) . . ?
C8 B3 B1 100.5(12) . . ?
B4 B3 B1 59.9(11) . . ?
C8 B4 B5 94.0(15) . . ?
C8 B4 B3 60.1(12) . . ?
B5 B4 B3 108.5(19) . . ?
C8 B4 B1 104.5(18) . . ?
B5 B4 B1 63.5(12) . . ?
B3 B4 B1 62.4(16) . . ?
C8 B4 B9 51.9(8) . . ?
B5 B4 B9 52.0(10) . . ?
B3 B4 B9 103.3(16) . . ?
B1 B4 B9 104.1(15) . . ?
B9 B5 B10 63.4(12) . . ?
B9 B5 B6 108.4(15) . . ?
B10 B5 B6 60.0(11) . . ?
B9 B5 B4 66.9(13) . . ?
B10 B5 B4 117.9(15) . . ?
B6 B5 B4 106.6(16) . . ?
B9 B5 B1 112.7(15) . . ?
B10 B5 B1 110.2(14) . . ?
B6 B5 B1 57.1(10) . . ?
B4 B5 B1 59.8(13) . . ?
B10 B6 B11 61.4(10) . . ?
B10 B6 B1 114.5(16) . . ?
B11 B6 B1 110.4(16) . . ?
B10 B6 B2 111.3(14) . . ?
B11 B6 B2 61.0(11) . . ?
B1 B6 B2 58.9(12) . . ?
B10 B6 B5 56.0(11) . . ?
B11 B6 B5 103.1(15) . . ?
B1 B6 B5 65.9(13) . . ?
B2 B6 B5 106.8(16) . . ?
C8 C7 B11 112.8(14) . . ?
C8 C7 B3 66.9(12) . . ?
B11 C7 B3 119.0(15) . . ?
C8 C7 B2 112.6(15) . . ?
B11 C7 B2 64.8(11) . . ?
B3 C7 B2 61.4(12) . . ?
C7 C8 B9 109.9(13) . . ?
C7 C8 B4 111.8(15) . . ?
B9 C8 B4 69.8(11) . . ?
C7 C8 B3 61.2(10) . . ?
B9 C8 B3 120.1(12) . . ?
B4 C8 B3 62.9(12) . . ?
C8 B9 B5 106.6(14) . . ?
C8 B9 B10 110.2(10) . . ?
B5 B9 B10 58.7(11) . . ?
C8 B9 B4 58.3(10) . . ?
B5 B9 B4 61.1(12) . . ?
B10 B9 B4 109.6(12) . . ?
C8 B9 Mo 99.7(10) . . ?
B5 B9 Mo 115.7(12) . . ?
B10 B9 Mo 57.3(7) . . ?
B4 B9 Mo 151.1(12) . . ?
B5 B10 B9 58.0(11) . . ?
B5 B10 B6 64.0(11) . . ?
B9 B10 B6 107.3(12) . . ?
B5 B10 B11 108.3(11) . . ?
B9 B10 B11 101.1(10) . . ?
B6 B10 B11 60.4(9) . . ?
B5 B10 Mo 139.3(11) . . ?
B9 B10 Mo 81.7(8) . . ?
B6 B10 Mo 143.6(10) . . ?
B11 B10 Mo 83.5(7) . . ?
C7 B11 B6 104.4(15) . . ?
C7 B11 B10 105.6(13) . . ?
B6 B11 B10 58.2(9) . . ?
C7 B11 B2 59.6(10) . . ?
B6 B11 B2 59.9(10) . . ?
B10 B11 B2 107.8(12) . . ?
B5' B1' B3' 113.8(11) . . ?
B5' B1' B4' 64.2(10) . . ?
B3' B1' B4' 61.2(10) . . ?
B5' B1' B2' 109.0(14) . . ?
B3' B1' B2' 60.7(11) . . ?
B4' B1' B2' 109.2(14) . . ?
B5' B1' B6' 61.7(10) . . ?
B3' B1' B6' 107.5(11) . . ?
B4' B1' B6' 110.7(12) . . ?
B2' B1' B6' 56.7(11) . . ?
B6' B2' C7' 103.9(19) . . ?
B6' B2' B3' 108.6(15) . . ?
C7' B2' B3' 61.9(12) . . ?
B6' B2' B1' 61.6(12) . . ?
C7' B2' B1' 103.6(16) . . ?
B3' B2' B1' 57.0(14) . . ?
B6' B2' B11' 62.3(14) . . ?
C7' B2' B11' 54.2(13) . . ?
B3' B2' B11' 107.5(18) . . ?
B1' B2' B11' 108.7(16) . . ?
B1' B3' C8' 101.0(11) . . ?
B1' B3' B4' 60.0(10) . . ?
C8' B3' B4' 56.1(10) . . ?
B1' B3' B2' 62.2(11) . . ?
C8' B3' B2' 102.0(15) . . ?
B4' B3' B2' 109.4(13) . . ?
B1' B3' C7' 104.7(11) . . ?
C8' B3' C7' 55.4(10) . . ?
B4' B3' C7' 102.8(11) . . ?
B2' B3' C7' 58.2(12) . . ?
C8' B4' B1' 103.5(11) . . ?
C8' B4' B9' 59.3(11) . . ?
B1' B4' B9' 106.2(12) . . ?
C8' B4' B3' 60.6(10) . . ?
B1' B4' B3' 58.8(12) . . ?
B9' B4' B3' 110.2(12) . . ?
C8' B4' B5' 104.3(13) . . ?
B1' B4' B5' 56.2(9) . . ?
B9' B4' B5' 61.0(10) . . ?
B3' B4' B5' 105.2(11) . . ?
B1' B5' B6' 62.9(11) . . ?
B1' B5' B9' 105.9(12) . . ?
B6' B5' B9' 105.8(13) . . ?
B1' B5' B4' 59.6(10) . . ?
B6' B5' B4' 108.3(11) . . ?
B9' B5' B4' 57.3(9) . . ?
B1' B5' B10' 110.8(13) . . ?
B6' B5' B10' 58.9(11) . . ?
B9' B5' B10' 61.1(9) . . ?
B4' B5' B10' 108.3(11) . . ?
B2' B6' B5' 107.9(14) . . ?
B2' B6' B10' 112.7(16) . . ?
B5' B6' B10' 62.4(9) . . ?
B2' B6' B1' 61.7(13) . . ?
B5' B6' B1' 55.4(10) . . ?
B10' B6' B1' 107.6(13) . . ?
B2' B6' B11' 61.3(15) . . ?
B5' B6' B11' 109.2(15) . . ?
B10' B6' B11' 61.8(13) . . ?
B1' B6' B11' 108.0(15) . . ?
B11' C7' C8' 110.8(18) . . ?
B11' C7' B2' 64.7(16) . . ?
C8' C7' B2' 106.2(15) . . ?
B11' C7' B3' 114.5(16) . . ?
C8' C7' B3' 59.0(11) . . ?
B2' C7' B3' 59.8(13) . . ?
B4' C8' C7' 117.3(13) . . ?
B4' C8' B9' 63.4(11) . . ?
C7' C8' B9' 113.2(15) . . ?
B4' C8' B3' 63.4(10) . . ?
C7' C8' B3' 65.7(11) . . ?
B9' C8' B3' 115.7(14) . . ?
C8' B9' B4' 57.3(9) . . ?
C8' B9' B5' 103.2(14) . . ?
B4' B9' B5' 61.6(10) . . ?
C8' B9' B10' 105.6(14) . . ?
B4' B9' B10' 111.7(16) . . ?
B5' B9' B10' 60.8(11) . . ?
B6' B10' B5' 58.7(11) . . ?
B6' B10' B9' 103.5(15) . . ?
B5' B10' B9' 58.1(10) . . ?
B6' B10' B11' 60.1(12) . . ?
B5' B10' B11' 105.2(18) . . ?
B9' B10' B11' 101.6(16) . . ?
B6' B10' Mo' 143.1(11) . . ?
B5' B10' Mo' 140.4(10) . . ?
B9' B10' Mo' 82.3(9) . . ?
B11' B10' Mo' 83.0(10) . . ?
C7' B11' B2' 61.1(16) . . ?
C7' B11' B6' 104.6(22) . . ?
B2' B11' B6' 56.3(13) . . ?
C7' B11' B10' 108.6(21) . . ?
B2' B11' B10' 105.5(19) . . ?
B6' B11' B10' 58.1(11) . . ?
C13 N1 C12 101.1(25) . . ?
C13 N1 C14 108.9(23) . . ?
C12 N1 C14 118.5(24) . . ?
C13 N1 C11 115.7(29) . . ?
C12 N1 C11 108.7(19) . . ?
C14 N1 C11 104.4(17) . . ?
C21 N2 C23 124.4(19) . . ?
C21 N2 C24 102.8(17) . . ?
C23 N2 C24 107.7(16) . . ?
C21 N2 C22 119.9(19) . . ?
C23 N2 C22 100.6(19) . . ?
C24 N2 C22 98.3(17) . . ?
C34 N3 C32 103.4(15) . . ?
C34 N3 C33 106.3(15) . . ?
C32 N3 C33 115.0(17) . . ?
C34 N3 C31 105.2(15) . . ?
C32 N3 C31 111.3(17) . . ?
C33 N3 C31 114.4(15) . . ?
C42 N4 C44 108.5(19) . . ?
C42 N4 C43 105.6(13) . . ?
C44 N4 C43 105.3(13) . . ?
C42 N4 C41 114.0(12) . . ?
C44 N4 C41 112.1(13) . . ?
C43 N4 C41 110.8(18) . . ?

loop_
_geom_bond_atom_site_label_1
_geom_bond_atom_site_label_2
_geom_bond_distance
_geom_bond_site_symmetry_2
_geom_bond_publ_flag
Mo O3 1.72(2) . ?
Mo O2 1.727(11) . ?
Mo O1 1.756(9) . ?
Mo B10 2.230(12) . ?
Mo B9 2.62(2) . ?
Mo' O2' 1.665(13) . ?
Mo' O3' 1.71(2) . ?
Mo' O1' 1.782(11) . ?
Mo' B10' 2.23(2) . ?
B1 B2 1.76(3) . ?
B1 B6 1.80(3) . ?
B1 B4 1.89(4) . ?
B1 B5 1.96(3) . ?
B1 B3 1.94(4) . ?
B2 C7 1.73(3) . ?
B2 B3 1.76(3) . ?
B2 B6 1.79(3) . ?
B2 B11 1.81(3) . ?
B3 C7 1.71(3) . ?
B3 C8 1.80(3) . ?
B3 B4 1.85(4) . ?
B4 C8 1.74(3) . ?
B4 B5 1.83(3) . ?
B4 B9 1.92(3) . ?
B5 B9 1.65(3) . ?
B5 B10 1.66(3) . ?
B5 B6 1.80(3) . ?
B6 B10 1.73(2) . ?
B6 B11 1.77(2) . ?
C7 C8 1.54(2) . ?
C7 B11 1.65(2) . ?
C8 B9 1.61(2) . ?
B9 B10 1.74(2) . ?
B10 B11 1.79(2) . ?
B1' B5' 1.65(2) . ?
B1' B3' 1.70(3) . ?
B1' B4' 1.72(3) . ?
B1' B2' 1.79(3) . ?
B1' B6' 1.79(3) . ?
B2' B6' 1.70(3) . ?
B2' C7' 1.74(3) . ?
B2' B3' 1.76(3) . ?
B2' B11' 1.79(5) . ?
B3' C8' 1.69(2) . ?
B3' B4' 1.74(2) . ?
B3' C7' 1.80(3) . ?
B4' C8' 1.61(2) . ?
B4' B9' 1.71(2) . ?
B4' B5' 1.79(2) . ?
B5' B6' 1.77(2) . ?
B5' B9' 1.78(3) . ?
B5' B10' 1.83(3) . ?
B6' B10' 1.77(3) . ?
B6' B11' 1.81(3) . ?
C7' B11' 1.61(3) . ?
C7' C8' 1.63(2) . ?
C8' B9' 1.65(3) . ?
B9' B10' 1.84(3) . ?
B10' B11' 1.84(3) . ?
N1 C13 1.33(3) . ?
N1 C12 1.40(2) . ?
N1 C14 1.45(2) . ?
N1 C11 1.45(3) . ?
N2 C21 1.40(3) . ?
N2 C23 1.51(3) . ?
N2 C24 1.54(2) . ?
N2 C22 1.62(3) . ?
N3 C34 1.41(3) . ?
N3 C32 1.46(2) . ?
N3 C33 1.51(3) . ?
N3 C31 1.49(2) . ?
N4 C42 1.47(2) . ?
N4 C44 1.48(2) . ?
N4 C43 1.54(2) . ?
N4 C41 1.63(3) . ?
